data_4083292
loop_
_publ_author_name
'Barrett, Brittany J.'
'Iluc, Vlad M.'

_publ_section_title
;
 Group 10 Metal Complexes Supported by Pincer Ligands with an Olefinic
 Backbone
;
_journal_issue 10
_journal_name_full Organometallics
_journal_page_first 2565
_journal_paper_doi 10.1021/om500256r
_journal_volume 33
_journal_year 2014
_chemical_formula_sum 'C52 H76 P4 Pd2'
_chemical_formula_weight 1037.81
_chemical_name_systematic
; 
 ? 
;
_space_group_IT_number 92
_symmetry_cell_setting tetragonal
_symmetry_space_group_name_Hall 'P 4abw 2nw'
_symmetry_space_group_name_H-M 'P 41 21 2'
_atom_sites_solution_hydrogens geom
_atom_sites_solution_primary direct
_atom_sites_solution_secondary difmap
_audit_creation_method SHELXL-97
_cell_angle_alpha 90.00
_cell_angle_beta 90.00
_cell_angle_gamma 90.00
_cell_formula_units_Z 4
_cell_length_a 12.8344(11)
_cell_length_b 12.8344(11)
_cell_length_c 34.222(3)
_cell_measurement_temperature 120(2)
_cell_volume 5637.1(8)
_computing_structure_refinement 'SHELXL-97 (Sheldrick, 1997)'
_computing_structure_solution 'SHELXS-97 (Sheldrick, 1990)'
_diffrn_ambient_temperature 120(2)
_diffrn_measured_fraction_theta_full 0.999
_diffrn_measured_fraction_theta_max 0.999
_diffrn_radiation_monochromator graphite
_diffrn_radiation_source 'fine-focus sealed tube'
_diffrn_radiation_type MoK\a
_diffrn_radiation_wavelength 0.71073
_diffrn_reflns_av_R_equivalents 0.1171
_diffrn_reflns_av_sigmaI/netI 0.0546
_diffrn_reflns_limit_h_max 15
_diffrn_reflns_limit_h_min -15
_diffrn_reflns_limit_k_max 15
_diffrn_reflns_limit_k_min -15
_diffrn_reflns_limit_l_max 40
_diffrn_reflns_limit_l_min -40
_diffrn_reflns_number 68395
_diffrn_reflns_theta_full 25.00
_diffrn_reflns_theta_max 25.00
_diffrn_reflns_theta_min 1.69
_exptl_absorpt_coefficient_mu 0.781
_exptl_absorpt_correction_T_max 0.9846
_exptl_absorpt_correction_T_min 0.9747
_exptl_absorpt_correction_type multi-scan
_exptl_absorpt_process_details 'Bruker AXS area detector scaling and absorption correction'
_exptl_crystal_density_diffrn 1.223
_exptl_crystal_density_method 'not measured'
_exptl_crystal_F_000 2160
_exptl_crystal_size_max 0.03
_exptl_crystal_size_mid 0.03
_exptl_crystal_size_min 0.02
_refine_diff_density_max 0.302
_refine_diff_density_min -0.312
_refine_diff_density_rms 0.065
_refine_ls_abs_structure_details 'Flack H D (1983), Acta Cryst. A39, 876-881'
_refine_ls_abs_structure_Flack 0.02(3)
_refine_ls_extinction_method none
_refine_ls_goodness_of_fit_ref 1.051
_refine_ls_hydrogen_treatment constr
_refine_ls_matrix_type full
_refine_ls_number_parameters 271
_refine_ls_number_reflns 4970
_refine_ls_number_restraints 0
_refine_ls_restrained_S_all 1.051
_refine_ls_R_factor_all 0.0485
_refine_ls_R_factor_gt 0.0382
_refine_ls_shift/su_max 0.001
_refine_ls_shift/su_mean 0.000
_refine_ls_structure_factor_coef Fsqd
_refine_ls_weighting_details 'calc w=1/[\s^2^(Fo^2^)+(0.0272P)^2^+1.0800P] where P=(Fo^2^+2Fc^2^)/3'
_refine_ls_weighting_scheme calc
_refine_ls_wR_factor_gt 0.0634
_refine_ls_wR_factor_ref 0.0659
_reflns_number_gt 4420
_reflns_number_total 4970
_reflns_threshold_expression >2sigma(I)
_cod_data_source_file om500256r_si_002.cif
_cod_data_source_block dcbpdt_sqd
_cod_depositor_comments 'Adding full bibliography for 4083285--4083293.cif.'
_cod_original_cell_volume 5637.1(11)
_cod_original_sg_symbol_H-M P4(1)2(1)2
_cod_database_code 4083292

loop_
_symmetry_equiv_pos_as_xyz
'x, y, z'
'-x, -y, z+1/2'
'-y+1/2, x+1/2, z+1/4'
'y+1/2, -x+1/2, z+3/4'
'-x+1/2, y+1/2, -z+1/4'
'x+1/2, -y+1/2, -z+3/4'
'y, x, -z'
'-y, -x, -z+1/2'

loop_
_atom_site_label
_atom_site_type_symbol
_atom_site_fract_x
_atom_site_fract_y
_atom_site_fract_z
_atom_site_U_iso_or_equiv
_atom_site_adp_type
_atom_site_occupancy
_atom_site_symmetry_multiplicity
_atom_site_calc_flag
_atom_site_refinement_flags
Pd Pd 0.15518(2) 0.96337(2) 0.960332(9) 0.01360(8) Uani 1 1 d .
C1 C 0.1122(3) 1.0774(3) 0.91871(11) 0.0154(9) Uani 1 1 d .
H1 H 0.0992 1.0472 0.8922 0.019 Uiso 1 1 calc R
P1 P 0.32066(8) 1.00962(8) 0.93980(3) 0.0177(3) Uani 1 1 d .
P2 P -0.17348(8) 1.12444(8) 0.99548(3) 0.0152(3) Uani 1 1 d .
C2 C 0.0251(3) 1.0711(3) 0.94311(11) 0.0177(10) Uani 1 1 d .
H2 H 0.0161 1.1324 0.9609 0.021 Uiso 1 1 calc R
C11 C 0.2941(3) 1.1450(3) 0.92492(11) 0.0186(10) Uani 1 1 d .
C12 C 0.1895(3) 1.1655(4) 0.91799(12) 0.0168(9) Uani 1 1 d .
C13 C 0.1592(4) 1.2671(3) 0.90766(11) 0.0236(10) Uani 1 1 d .
H13 H 0.0880 1.2821 0.9026 0.028 Uiso 1 1 calc R
C14 C 0.2335(4) 1.3453(4) 0.90484(12) 0.0263(11) Uani 1 1 d .
H14 H 0.2125 1.4141 0.8983 0.032 Uiso 1 1 calc R
C15 C 0.3366(4) 1.3244(3) 0.91135(12) 0.0268(11) Uani 1 1 d .
H15 H 0.3869 1.3783 0.9088 0.032 Uiso 1 1 calc R
C16 C 0.3676(3) 1.2249(3) 0.92165(12) 0.0219(11) Uani 1 1 d .
H16 H 0.4391 1.2108 0.9265 0.026 Uiso 1 1 calc R
C46 C -0.1551(4) 1.2815(3) 0.94020(12) 0.0266(10) Uani 1 1 d .
H46A H -0.1492 1.2306 0.9190 0.040 Uiso 1 1 calc R
H46B H -0.0865 1.2921 0.9521 0.040 Uiso 1 1 calc R
H46C H -0.1806 1.3478 0.9297 0.040 Uiso 1 1 calc R
C45 C -0.3387(3) 1.2312(3) 0.95387(14) 0.0307(11) Uani 1 1 d .
H45A H -0.3592 1.2971 0.9416 0.046 Uiso 1 1 calc R
H45B H -0.3878 1.2142 0.9748 0.046 Uiso 1 1 calc R
H45C H -0.3395 1.1756 0.9342 0.046 Uiso 1 1 calc R
C44 C -0.3104(4) 1.1566(4) 1.05713(13) 0.0404(14) Uani 1 1 d .
H44A H -0.3256 1.2246 1.0454 0.061 Uiso 1 1 calc R
H44B H -0.2504 1.1630 1.0747 0.061 Uiso 1 1 calc R
H44C H -0.3711 1.1327 1.0720 0.061 Uiso 1 1 calc R
C43 C -0.2623(3) 0.9721(4) 1.04195(15) 0.0406(13) Uani 1 1 d .
H43A H -0.2440 0.9236 1.0209 0.061 Uiso 1 1 calc R
H43B H -0.3239 0.9463 1.0558 0.061 Uiso 1 1 calc R
H43C H -0.2038 0.9777 1.0603 0.061 Uiso 1 1 calc R
C42 C -0.2303(3) 1.2416(3) 0.97065(13) 0.0209(11) Uani 1 1 d .
H42 H -0.2347 1.2971 0.9911 0.025 Uiso 1 1 calc R
C41 C -0.2855(3) 1.0779(4) 1.02483(13) 0.0248(11) Uani 1 1 d .
H41 H -0.3475 1.0718 1.0073 0.030 Uiso 1 1 calc R
C36 C 0.4778(3) 0.9163(3) 0.98347(14) 0.0298(12) Uani 1 1 d .
H36A H 0.5034 0.8803 0.9601 0.045 Uiso 1 1 calc R
H36B H 0.4216 0.8754 0.9954 0.045 Uiso 1 1 calc R
H36C H 0.5348 0.9243 1.0023 0.045 Uiso 1 1 calc R
C35 C 0.4061(4) 1.0895(4) 1.00761(13) 0.0298(12) Uani 1 1 d .
H35A H 0.3962 1.1622 0.9996 0.045 Uiso 1 1 calc R
H35B H 0.4617 1.0856 1.0272 0.045 Uiso 1 1 calc R
H35C H 0.3412 1.0626 1.0188 0.045 Uiso 1 1 calc R
C34 C 0.4677(3) 1.0046(4) 0.87650(13) 0.0309(12) Uani 1 1 d .
H34A H 0.4899 0.9678 0.8528 0.046 Uiso 1 1 calc R
H34B H 0.5256 1.0070 0.8952 0.046 Uiso 1 1 calc R
H34C H 0.4466 1.0757 0.8697 0.046 Uiso 1 1 calc R
C33 C 0.2875(4) 0.9285(4) 0.86533(14) 0.0371(14) Uani 1 1 d .
H33A H 0.2678 0.9950 0.8534 0.056 Uiso 1 1 calc R
H33B H 0.2270 0.8984 0.8786 0.056 Uiso 1 1 calc R
H33C H 0.3118 0.8805 0.8450 0.056 Uiso 1 1 calc R
C32 C 0.4362(3) 1.0241(3) 0.97197(12) 0.0213(11) Uani 1 1 d .
H32 H 0.4918 1.0618 0.9572 0.026 Uiso 1 1 calc R
C31 C 0.3750(3) 0.9468(4) 0.89500(13) 0.0265(11) Uani 1 1 d .
H31 H 0.4011 0.8765 0.9030 0.032 Uiso 1 1 calc R
C26 C -0.2570(3) 0.9765(3) 0.94257(12) 0.0212(10) Uani 1 1 d .
H26 H -0.3194 0.9849 0.9572 0.025 Uiso 1 1 calc R
C21 C -0.1671(3) 1.0319(3) 0.95406(11) 0.0164(9) Uani 1 1 d .
C22 C -0.0738(3) 1.0183(3) 0.93245(11) 0.0134(9) Uani 1 1 d .
C23 C -0.0783(3) 0.9526(3) 0.89929(12) 0.0178(9) Uani 1 1 d .
H23 H -0.0177 0.9443 0.8837 0.021 Uiso 1 1 calc R
C24 C -0.1676(3) 0.9005(3) 0.88896(12) 0.0224(11) Uani 1 1 d .
H24 H -0.1679 0.8571 0.8665 0.027 Uiso 1 1 calc R
C25 C -0.2571(3) 0.9109(3) 0.91099(13) 0.0244(11) Uani 1 1 d .
H25 H -0.3181 0.8729 0.9043 0.029 Uiso 1 1 calc R

loop_
_atom_site_aniso_label
_atom_site_aniso_U_11
_atom_site_aniso_U_22
_atom_site_aniso_U_33
_atom_site_aniso_U_23
_atom_site_aniso_U_13
_atom_site_aniso_U_12
Pd 0.01166(17) 0.01410(18) 0.01505(14) 0.00076(15) 0.00120(15) -0.00119(14)
C1 0.018(2) 0.018(2) 0.010(2) 0.0025(18) -0.0019(19) 0.0030(18)
P1 0.0116(6) 0.0172(6) 0.0242(6) 0.0011(5) 0.0024(5) -0.0010(5)
P2 0.0125(6) 0.0168(6) 0.0162(6) -0.0006(5) 0.0002(5) -0.0021(5)
C2 0.018(2) 0.018(2) 0.017(2) 0.0005(18) 0.0026(19) 0.0019(19)
C11 0.021(2) 0.022(3) 0.012(2) -0.0030(19) 0.0071(18) 0.000(2)
C12 0.018(2) 0.021(2) 0.011(2) -0.0014(19) 0.0028(17) -0.001(2)
C13 0.028(3) 0.024(3) 0.019(2) 0.005(2) 0.009(2) 0.007(2)
C14 0.044(3) 0.014(2) 0.021(2) 0.006(2) 0.010(2) -0.003(2)
C15 0.030(3) 0.025(3) 0.025(3) 0.002(2) 0.006(2) -0.008(2)
C16 0.019(3) 0.023(3) 0.023(2) 0.003(2) 0.0002(19) -0.006(2)
C46 0.030(3) 0.024(3) 0.026(2) 0.006(2) -0.008(2) -0.001(2)
C45 0.018(2) 0.023(2) 0.051(3) 0.007(2) -0.004(3) -0.002(2)
C44 0.031(3) 0.063(4) 0.027(3) -0.017(3) 0.017(2) -0.024(3)
C43 0.023(3) 0.048(3) 0.051(3) 0.022(3) -0.003(3) -0.018(3)
C42 0.022(2) 0.014(2) 0.027(3) 0.000(2) 0.000(2) -0.0003(19)
C41 0.017(3) 0.035(3) 0.022(2) 0.000(2) 0.005(2) -0.005(2)
C36 0.013(3) 0.027(3) 0.050(3) 0.008(2) 0.002(2) -0.002(2)
C35 0.025(3) 0.038(3) 0.026(3) 0.002(2) 0.000(2) -0.001(2)
C34 0.016(2) 0.040(3) 0.036(3) -0.008(2) 0.010(2) 0.006(2)
C33 0.036(3) 0.040(3) 0.036(3) -0.019(3) 0.017(3) -0.004(2)
C32 0.006(2) 0.025(3) 0.033(3) 0.003(2) 0.0014(18) -0.0033(19)
C31 0.021(3) 0.025(3) 0.033(3) -0.008(2) 0.000(2) 0.003(2)
C26 0.019(2) 0.022(3) 0.024(2) 0.000(2) -0.0036(19) -0.005(2)
C21 0.017(2) 0.014(2) 0.018(2) 0.0037(19) -0.0024(19) 0.0006(19)
C22 0.010(2) 0.017(2) 0.014(2) 0.0079(19) -0.0031(16) 0.0038(17)
C23 0.018(2) 0.018(2) 0.018(2) -0.002(2) -0.0041(19) 0.0036(19)
C24 0.026(3) 0.018(2) 0.023(3) -0.0040(19) -0.012(2) 0.003(2)
C25 0.020(3) 0.021(3) 0.032(3) 0.000(2) -0.011(2) -0.007(2)

loop_
_atom_type_symbol
_atom_type_description
_atom_type_scat_dispersion_real
_atom_type_scat_dispersion_imag
_atom_type_scat_source
C C 0.0033 0.0016 'International Tables Vol C Tables 4.2.6.8 and 6.1.1.4'
H H 0.0000 0.0000 'International Tables Vol C Tables 4.2.6.8 and 6.1.1.4'
P P 0.1023 0.0942 'International Tables Vol C Tables 4.2.6.8 and 6.1.1.4'
Pd Pd -0.9988 1.0072 'International Tables Vol C Tables 4.2.6.8 and 6.1.1.4'

loop_
_geom_angle_atom_site_label_1
_geom_angle_atom_site_label_2
_geom_angle_atom_site_label_3
_geom_angle
_geom_angle_site_symmetry_3
C1 Pd C2 37.22(14) .
C1 Pd P1 81.81(12) .
C2 Pd P1 116.39(11) .
C1 Pd P2 154.97(12) 7_467
C2 Pd P2 120.25(11) 7_467
P1 Pd P2 122.74(4) 7_467
C2 C1 C12 125.4(4) .
C2 C1 Pd 76.5(2) .
C12 C1 Pd 111.0(3) .
C2 C1 H1 112.7 .
C12 C1 H1 112.7 .
Pd C1 H1 112.7 .
C11 P1 C32 102.53(19) .
C11 P1 C31 104.4(2) .
C32 P1 C31 103.39(19) .
C11 P1 Pd 98.99(13) .
C32 P1 Pd 125.35(14) .
C31 P1 Pd 118.78(15) .
C21 P2 C41 104.0(2) .
C21 P2 C42 100.64(19) .
C41 P2 C42 101.7(2) .
C21 P2 Pd 124.57(14) 7_467
C41 P2 Pd 106.56(15) 7_467
C42 P2 Pd 116.58(14) 7_467
C1 C2 C22 124.3(4) .
C1 C2 Pd 66.3(2) .
C22 C2 Pd 114.8(3) .
C1 C2 H2 114.2 .
C22 C2 H2 114.2 .
Pd C2 H2 114.2 .
C12 C11 C16 120.0(4) .
C12 C11 P1 113.8(3) .
C16 C11 P1 126.1(3) .
C11 C12 C13 119.1(4) .
C11 C12 C1 119.5(4) .
C13 C12 C1 121.3(4) .
C14 C13 C12 119.9(5) .
C14 C13 H13 120.0 .
C12 C13 H13 120.0 .
C15 C14 C13 120.7(5) .
C15 C14 H14 119.6 .
C13 C14 H14 119.6 .
C14 C15 C16 120.0(4) .
C14 C15 H15 120.0 .
C16 C15 H15 120.0 .
C15 C16 C11 120.2(4) .
C15 C16 H16 119.9 .
C11 C16 H16 119.9 .
C42 C46 H46A 109.5 .
C42 C46 H46B 109.5 .
H46A C46 H46B 109.5 .
C42 C46 H46C 109.5 .
H46A C46 H46C 109.5 .
H46B C46 H46C 109.5 .
C42 C45 H45A 109.5 .
C42 C45 H45B 109.5 .
H45A C45 H45B 109.5 .
C42 C45 H45C 109.5 .
H45A C45 H45C 109.5 .
H45B C45 H45C 109.5 .
C41 C44 H44A 109.5 .
C41 C44 H44B 109.5 .
H44A C44 H44B 109.5 .
C41 C44 H44C 109.5 .
H44A C44 H44C 109.5 .
H44B C44 H44C 109.5 .
C41 C43 H43A 109.5 .
C41 C43 H43B 109.5 .
H43A C43 H43B 109.5 .
C41 C43 H43C 109.5 .
H43A C43 H43C 109.5 .
H43B C43 H43C 109.5 .
C46 C42 C45 110.9(4) .
C46 C42 P2 109.7(3) .
C45 C42 P2 117.4(3) .
C46 C42 H42 106.1 .
C45 C42 H42 106.1 .
P2 C42 H42 106.1 .
C43 C41 C44 110.8(4) .
C43 C41 P2 110.3(3) .
C44 C41 P2 109.9(3) .
C43 C41 H41 108.6 .
C44 C41 H41 108.6 .
P2 C41 H41 108.6 .
C32 C36 H36A 109.5 .
C32 C36 H36B 109.5 .
H36A C36 H36B 109.5 .
C32 C36 H36C 109.5 .
H36A C36 H36C 109.5 .
H36B C36 H36C 109.5 .
C32 C35 H35A 109.5 .
C32 C35 H35B 109.5 .
H35A C35 H35B 109.5 .
C32 C35 H35C 109.5 .
H35A C35 H35C 109.5 .
H35B C35 H35C 109.5 .
C31 C34 H34A 109.5 .
C31 C34 H34B 109.5 .
H34A C34 H34B 109.5 .
C31 C34 H34C 109.5 .
H34A C34 H34C 109.5 .
H34B C34 H34C 109.5 .
C31 C33 H33A 109.5 .
C31 C33 H33B 109.5 .
H33A C33 H33B 109.5 .
C31 C33 H33C 109.5 .
H33A C33 H33C 109.5 .
H33B C33 H33C 109.5 .
C35 C32 C36 112.2(4) .
C35 C32 P1 109.0(3) .
C36 C32 P1 109.8(3) .
C35 C32 H32 108.6 .
C36 C32 H32 108.6 .
P1 C32 H32 108.6 .
C33 C31 C34 111.6(4) .
C33 C31 P1 109.6(3) .
C34 C31 P1 114.8(3) .
C33 C31 H31 106.8 .
C34 C31 H31 106.8 .
P1 C31 H31 106.8 .
C25 C26 C21 122.0(4) .
C25 C26 H26 119.0 .
C21 C26 H26 119.0 .
C26 C21 C22 118.9(4) .
C26 C21 P2 120.1(3) .
C22 C21 P2 121.0(3) .
C23 C22 C21 117.1(4) .
C23 C22 C2 120.3(4) .
C21 C22 C2 122.5(4) .
C24 C23 C22 122.1(4) .
C24 C23 H23 119.0 .
C22 C23 H23 119.0 .
C23 C24 C25 120.5(4) .
C23 C24 H24 119.8 .
C25 C24 H24 119.8 .
C26 C25 C24 119.3(4) .
C26 C25 H25 120.3 .
C24 C25 H25 120.3 .

loop_
_geom_bond_atom_site_label_1
_geom_bond_atom_site_label_2
_geom_bond_distance
_geom_bond_site_symmetry_2
Pd C1 2.115(4) .
Pd C2 2.247(4) .
Pd P1 2.3145(11) .
Pd P2 2.3510(11) 7_467
C1 C2 1.398(5) .
C1 C12 1.505(6) .
C1 H1 1.0000 .
P1 C11 1.843(4) .
P1 C32 1.856(4) .
P1 C31 1.868(4) .
P2 C21 1.851(4) .
P2 C41 1.853(4) .
P2 C42 1.874(4) .
P2 Pd 2.3510(11) 7_467
C2 C22 1.483(5) .
C2 H2 1.0000 .
C11 C12 1.390(5) .
C11 C16 1.397(5) .
C12 C13 1.405(6) .
C13 C14 1.388(6) .
C13 H13 0.9500 .
C14 C15 1.368(6) .
C14 H14 0.9500 .
C15 C16 1.383(6) .
C15 H15 0.9500 .
C16 H16 0.9500 .
C46 C42 1.510(6) .
C46 H46A 0.9800 .
C46 H46B 0.9800 .
C46 H46C 0.9800 .
C45 C42 1.512(6) .
C45 H45A 0.9800 .
C45 H45B 0.9800 .
C45 H45C 0.9800 .
C44 C41 1.531(6) .
C44 H44A 0.9800 .
C44 H44B 0.9800 .
C44 H44C 0.9800 .
C43 C41 1.509(6) .
C43 H43A 0.9800 .
C43 H43B 0.9800 .
C43 H43C 0.9800 .
C42 H42 1.0000 .
C41 H41 1.0000 .
C36 C32 1.535(6) .
C36 H36A 0.9800 .
C36 H36B 0.9800 .
C36 H36C 0.9800 .
C35 C32 1.530(6) .
C35 H35A 0.9800 .
C35 H35B 0.9800 .
C35 H35C 0.9800 .
C34 C31 1.537(6) .
C34 H34A 0.9800 .
C34 H34B 0.9800 .
C34 H34C 0.9800 .
C33 C31 1.532(6) .
C33 H33A 0.9800 .
C33 H33B 0.9800 .
C33 H33C 0.9800 .
C32 H32 1.0000 .
C31 H31 1.0000 .
C26 C25 1.370(6) .
C26 C21 1.411(5) .
C26 H26 0.9500 .
C21 C22 1.419(5) .
C22 C23 1.415(5) .
C23 C24 1.374(6) .
C23 H23 0.9500 .
C24 C25 1.380(6) .
C24 H24 0.9500 .
C25 H25 0.9500 .

loop_
_platon_squeeze_void_nr
_platon_squeeze_void_average_x
_platon_squeeze_void_average_y
_platon_squeeze_void_average_z
_platon_squeeze_void_volume
_platon_squeeze_void_count_electrons
_platon_squeeze_void_content
1 -0.068 0.068 0.250 257 62 ' '
2 0.068 0.932 0.750 257 62 ' '
3 0.432 0.432 0.500 257 62 ' '
4 0.568 0.568 1.000 257 62 ' '
